data_1532383
loop_
_publ_author_name
'Yakubovich, O.V.'
'Urusov, V.S.'
'Dimitrova, O.V.'
'Anan'eva, E.N.'

_publ_section_title
;
 Refinement of the crystal structure of K2 Zn2 V10 O28 * 16(H2 O)
;
_journal_name_full 'Doklady Akad. Nauk'
_journal_page_first 334
_journal_page_last 340
_journal_volume 384
_journal_year 2002
_chemical_formula_sum 'H32 K2 O44 V10 Zn2'
_chemical_name_systematic 'K2 Zn2 (V10 O28) (H2 O)16'
_space_group_IT_number 2
_symmetry_space_group_name_Hall '-P 1'
_symmetry_space_group_name_H-M 'P -1'
_cell_angle_alpha 104.83
_cell_angle_beta 109.43
_cell_angle_gamma 64.99
_cell_formula_units_Z 1
_cell_length_a 10.802
_cell_length_b 11.157
_cell_length_c 8.77
_cell_volume 895.026
_citation_journal_id_ASTM DAKNEQ
_cod_data_source_file Yakubovich_DAKNEQ_2002_278.cif
_cod_data_source_block H32K2O44V10Zn2
_cod_original_cell_volume 895.0264
_cod_database_code 1532383

loop_
_symmetry_equiv_pos_as_xyz
x,y,z
-x,-y,-z

loop_
_atom_site_label
_atom_site_type_symbol
_atom_site_fract_x
_atom_site_fract_y
_atom_site_fract_z
_atom_site_occupancy
_atom_site_U_iso_or_equiv
O14 O-2 0.3233 0.161 0.1727 1 0.0
H2 H+1 0.033 0.744 0.011 1 0.0
V5 V+5 0.22779 0.19733 0.63439 1 0.0
O13 O-2 0.1087 0.4158 0.2028 1 0.0
O19 O-2 0.0597 0.733 0.0977 1 0.0
H1 H+1 0.472 0.824 0.366 1 0.0
H10 H+1 0.221 0.93 0.046 1 0.0
O22 O-2 0.4179 0.8878 0.0055 1 0.0
H13 H+1 0.401 0.958 0.019 1 0.0
H7 H+1 0.051 0.886 0.395 1 0.0
O7 O-2 0.3976 0.5133 0.7059 1 0.0
O2 O-2 0.1002 0.3785 0.4855 1 0.0
O12 O-2 0.6917 0.9225 0.2572 1 0.0
V3 V+5 0.94915 0.27565 0.35303 1 0.0
H8 H+1 0.004 0.722 0.138 1 0.0
H3 H+1 0.384 0.928 0.397 1 0.0
V4 V+5 0.23696 0.24458 0.30811 1 0.0
H5 H+1 0.093 0.978 0.424 1 0.0
H12 H+1 0.281 0.409 0.089 1 0.0
O20 O-2 0.1559 0.9398 0.0817 1 0.0
H6 H+1 0.677 0.311 0.023 1 0.0
H16 H+1 0.487 0.866 0.064 1 0.0
O16 O-2 0.6534 0.3356 0.941 1 0.0
V2 V+5 0.28103 0.44692 0.61576 1 0.0
O9 O-2 0.0624 0.1634 0.5087 1 0.0
H11 H+1 0.345 0.389 -0.007 1 0.0
O15 O-2 0.3233 0.6322 0.365 1 0.0
O18 O-2 0.3941 0.8564 0.3734 1 0.0
H15 H+1 0.368 0.566 0.32 1 0.0
O11 O-2 0.069 0.2045 0.2216 1 0.0
O4 O-2 0.0976 0.3368 0.7682 1 0.0
K1 K+1 0.5831 0.2258 0.3146 1 0.0
O6 O-2 0.3428 0.3452 0.4366 1 0.0
O21 O-2 0.3459 0.4093 0.0702 1 0.0
O1 O-2 0.3052 0.1288 0.4583 1 0.0
O17 O-2 0.1276 0.8986 0.4076 1 0.0
Zn1 Zn+2 0.77078 0.20981 0.77442 1 0.0
H4 H+1 0.272 0.613 0.397 1 0.0
O3 O-2 0.8573 0.4101 0.524 1 0.0
O5 O-2 0.8617 0.4469 0.2593 1 0.0
V1 V+5 -0.00274 0.47729 0.67734 1 0.0
H14 H+1 0.639 0.414 0.963 1 0.0
O8 O-2 0.3387 0.3026 0.7217 1 0.0
H9 H+1 0.118 0.014 0.106 1 0.0
O10 O-2 0.8267 0.2173 0.2602 1 0.0
